data_4000531
loop_
_publ_author_name
'Mizukami, Shin'
'Houjou, Hirohiko'
'Sugaya, Kenta'
'Koyama, Emiko'
'Tokuhisa, Hideo'
'Sasaki, Takeshi'
'Kanesato, Masatoshi'

_publ_section_title
;
 Fluorescence Color Modulation by Intramolecular and Intermolecular
 \p--\p Interactions in a Helical Zinc(II) Complex
;
_journal_coden_ASTM CMATEX
_journal_issue 1
_journal_name_full 'Chemistry of Materials'
_journal_page_first 50
_journal_page_last 56
_journal_paper_doi 10.1021/cm049744s
_journal_volume 17
_journal_year 2005
_chemical_formula_moiety 'C49 H64 N4 O5 Zn2 '
_chemical_formula_sum 'C49 H64 N4 O5 Zn2'
_chemical_formula_weight 919.83
_chemical_melting_point ?
_chemical_name_common 'A dizinc complex of tBu-salen with methanol'
_space_group_IT_number 2
_symmetry_cell_setting triclinic
_symmetry_Int_Tables_number 2
_symmetry_space_group_name_Hall '-P 1'
_symmetry_space_group_name_H-M 'P -1'
_cell_angle_alpha 62.01(9)
_cell_angle_beta 82.3(1)
_cell_angle_gamma 76.7(1)
_cell_formula_units_Z 2
_cell_length_a 12.50(2)
_cell_length_b 14.17(1)
_cell_length_c 15.80(2)
_cell_measurement_reflns_used 14006
_cell_measurement_temperature 193.1
_cell_measurement_theta_max 27.5
_cell_measurement_theta_min 3.0
_cell_volume 2405.1(5)
_computing_data_reduction CrystalStructure
_computing_publication_material 'CrystalStructure Ver. 3.10'
_computing_structure_refinement CRYSTALS
_computing_structure_solution DirectMethod
_diffrn_measured_fraction_theta_full 0.9235
_diffrn_measured_fraction_theta_max 0.9235
_diffrn_measurement_device_type 'Rigaku RAXIS-RAPID'
_diffrn_radiation_type 'Mo K\a'
_diffrn_radiation_wavelength 0.7107
_diffrn_reflns_av_R_equivalents 0.064
_diffrn_reflns_limit_h_max 15
_diffrn_reflns_limit_h_min -16
_diffrn_reflns_limit_k_max 18
_diffrn_reflns_limit_k_min -16
_diffrn_reflns_limit_l_max 20
_diffrn_reflns_limit_l_min -20
_diffrn_reflns_number 20606
_diffrn_reflns_theta_full 27.49
_diffrn_reflns_theta_max 27.49
_exptl_absorpt_coefficient_mu 1.045
_exptl_absorpt_correction_type sphere
_exptl_absorpt_process_details International_Tables
_exptl_crystal_colour yellow
_exptl_crystal_density_diffrn 1.270
_exptl_crystal_density_meas ?
_exptl_crystal_density_method 'not measured'
_exptl_crystal_description plate
_exptl_crystal_F_000 972.00
_exptl_crystal_size_max 0.60
_exptl_crystal_size_mid 0.40
_exptl_crystal_size_min 0.20
_refine_diff_density_max 1.43
_refine_diff_density_min -1.24
_refine_ls_extinction_coef -26.8(2)
_refine_ls_extinction_method 'Larson (1970) Crystallographic Computing eq. 22'
_refine_ls_goodness_of_fit_ref 1.142
_refine_ls_hydrogen_treatment refall
_refine_ls_number_parameters 609
_refine_ls_number_reflns 6406
_refine_ls_R_factor_gt 0.0760
_refine_ls_shift/su_max 0.0100
_refine_ls_structure_factor_coef Fsqd
_refine_ls_weighting_details 'w = 1/[0.0010Fo^2^ + 3.0000\s^2^(Fo) + 0.5000]/(4Fo^2^)'
_refine_ls_weighting_scheme calc
_refine_ls_wR_factor_ref 0.1850
_reflns_number_gt 5761
_reflns_number_total 10196
_reflns_threshold_expression F^2^>2.0\s(F^2^)
_cod_data_source_file cm049744ssi20040219_042354.cif
_cod_data_source_block 2
_cod_depositor_comments
;
The following automatic conversions were performed:

'_chemical_melting_point' value ' not measured ' was changed to '?' -
the value is undefined or not given.

Automatic conversion script
Id: cif_fix_values 1646 2011-03-28 12:23:43Z adriana 
;
_cod_original_sg_symbol_H-M 'P -1       '
_cod_original_formula_sum 'C49 H64 N4 O5 Zn2 '
_cod_database_code 4000531

loop_
_symmetry_equiv_pos_as_xyz
x,y,z
-x,-y,-z

loop_
_atom_site_label
_atom_site_type_symbol
_atom_site_fract_x
_atom_site_fract_y
_atom_site_fract_z
_atom_site_U_iso_or_equiv
_atom_site_adp_type
_atom_site_occupancy
_atom_site_symmetry_multiplicity
_atom_site_calc_flag
_atom_site_refinement_flags
_atom_site_disorder_assembly
_atom_site_disorder_group
Zn1 Zn 0.16912(8) 0.17936(8) 0.35702(7) 0.0331(3) Uani 1.00 1 d . . .
Zn2 Zn -0.02022(8) 0.48578(8) 0.26543(7) 0.0348(3) Uani 1.00 1 d . . .
O1 O 0.2175(4) 0.0598(5) 0.4759(4) 0.036(2) Uani 1.00 1 d . . .
O2 O 0.0472(6) 0.6034(5) 0.1741(5) 0.052(2) Uani 1.00 1 d . . .
O3 O 0.2301(5) 0.1780(5) 0.2412(4) 0.042(2) Uani 1.00 1 d . . .
O4 O -0.1686(5) 0.5168(5) 0.3090(4) 0.038(2) Uani 1.00 1 d . . .
O5 O 0.1484(9) 0.3131(7) 0.6508(7) 0.098(4) Uani 1.00 1 d . . .
N1 N 0.0085(7) 0.1891(5) 0.3885(6) 0.043(2) Uani 1.00 1 d . . .
N2 N 0.0095(5) 0.3977(5) 0.1939(4) 0.028(2) Uani 1.00 1 d . . .
N3 N 0.2430(5) 0.2964(5) 0.3464(4) 0.027(2) Uani 1.00 1 d . . .
N4 N 0.0422(5) 0.4294(5) 0.3938(5) 0.030(2) Uani 1.00 1 d . . .
C1 C -0.0789(8) 0.2495(8) 0.3184(7) 0.050(3) Uani 1.00 1 d . . .
C2 C -0.0402(9) 0.3016(8) 0.2173(8) 0.056(3) Uani 1.00 1 d . . .
C3 C 0.2346(8) 0.3242(7) 0.4268(7) 0.044(3) Uani 1.00 1 d . . .
C4 C 0.1540(7) 0.4296(7) 0.4095(7) 0.040(3) Uani 1.00 1 d . . .
C5 C -0.0196(8) 0.1388(7) 0.4747(7) 0.036(3) Uani 1.00 1 d . . .
C6 C 0.0410(7) 0.0709(7) 0.5638(6) 0.034(3) Uani 1.00 1 d . . .
C7 C 0.1600(6) 0.0388(6) 0.5568(5) 0.027(2) Uani 1.00 1 d . . .
C8 C 0.2155(8) -0.0235(7) 0.6475(7) 0.040(3) Uani 1.00 1 d . . .
C9 C 0.1524(8) -0.0494(7) 0.7318(7) 0.047(3) Uani 1.00 1 d . . .
C10 C 0.0372(7) -0.0213(7) 0.7359(6) 0.037(2) Uani 1.00 1 d . . .
C11 C -0.0156(8) 0.0389(8) 0.6518(8) 0.050(3) Uani 1.00 1 d . . .
C12 C 0.3422(7) -0.0578(7) 0.6471(6) 0.044(3) Uani 1.00 1 d . . .
C13 C 0.3963(7) 0.0415(8) 0.5914(7) 0.051(3) Uani 1.00 1 d . . .
C14 C 0.3786(9) -0.1351(8) 0.6011(9) 0.070(4) Uani 1.00 1 d . . .
C15 C 0.3844(9) -0.117(1) 0.7511(8) 0.082(4) Uani 1.00 1 d . . .
C16 C 0.0740(6) 0.4300(6) 0.1163(5) 0.028(2) Uani 1.00 1 d . . .
C17 C 0.1266(8) 0.5192(7) 0.0753(6) 0.038(3) Uani 1.00 1 d . . .
C18 C 0.1115(7) 0.6005(7) 0.1064(6) 0.030(2) Uani 1.00 1 d . . .
C19 C 0.1755(6) 0.6874(7) 0.0547(5) 0.028(2) Uani 1.00 1 d . . .
C20 C 0.2480(7) 0.6854(7) -0.0208(5) 0.035(2) Uani 1.00 1 d . . .
C21 C 0.2587(7) 0.6050(7) -0.0487(6) 0.034(2) Uani 1.00 1 d . . .
C22 C 0.1989(7) 0.5227(7) -0.0011(6) 0.037(3) Uani 1.00 1 d . . .
C23 C 0.1635(8) 0.7802(7) 0.0815(6) 0.037(3) Uani 1.00 1 d . . .
C24 C 0.190(1) 0.7346(9) 0.1875(8) 0.076(4) Uani 1.00 1 d . . .
C25 C 0.043(1) 0.8431(9) 0.066(1) 0.086(5) Uani 1.00 1 d . . .
C26 C 0.2382(9) 0.8640(9) 0.0178(8) 0.063(4) Uani 1.00 1 d . . .
C27 C 0.3142(6) 0.3362(7) 0.2754(6) 0.029(2) Uani 1.00 1 d . . .
C28 C 0.3406(7) 0.3120(7) 0.1986(7) 0.041(3) Uani 1.00 1 d . . .
C29 C 0.3031(6) 0.2332(6) 0.1839(6) 0.028(2) Uani 1.00 1 d . . .
C30 C 0.3495(7) 0.2155(7) 0.1005(6) 0.034(2) Uani 1.00 1 d . . .
C31 C 0.4236(7) 0.2764(7) 0.0399(6) 0.039(3) Uani 1.00 1 d . . .
C32 C 0.4597(7) 0.3544(8) 0.0538(7) 0.042(3) Uani 1.00 1 d . . .
C33 C 0.4173(7) 0.3702(7) 0.1336(6) 0.034(2) Uani 1.00 1 d . . .
C34 C 0.3151(8) 0.1268(8) 0.0846(7) 0.047(3) Uani 1.00 1 d . . .
C35 C 0.1915(8) 0.154(1) 0.0699(9) 0.064(4) Uani 1.00 1 d . . .
C36 C 0.346(1) 0.0150(8) 0.1736(8) 0.069(4) Uani 1.00 1 d . . .
C37 C 0.3731(9) 0.118(1) -0.0018(8) 0.066(4) Uani 1.00 1 d . . .
C38 C -0.0197(7) 0.3945(7) 0.4694(6) 0.033(2) Uani 1.00 1 d . . .
C39 C -0.1352(8) 0.3872(7) 0.4749(7) 0.039(3) Uani 1.00 1 d . . .
C40 C -0.2048(7) 0.4506(6) 0.3921(5) 0.029(2) Uani 1.00 1 d . . .
C41 C -0.3207(7) 0.4385(7) 0.4087(6) 0.035(3) Uani 1.00 1 d . . .
C42 C -0.3530(9) 0.3648(8) 0.4978(8) 0.055(3) Uani 1.00 1 d . . .
C43 C -0.2841(8) 0.3055(8) 0.5757(7) 0.048(3) Uani 1.00 1 d . . .
C44 C -0.1769(8) 0.3206(7) 0.5617(6) 0.040(3) Uani 1.00 1 d . . .
C45 C -0.3990(8) 0.5061(8) 0.3238(8) 0.049(3) Uani 1.00 1 d . . .
C46 C -0.3577(8) 0.4813(8) 0.2379(6) 0.044(3) Uani 1.00 1 d . . .
C47 C -0.4075(9) 0.6272(8) 0.2915(7) 0.054(3) Uani 1.00 1 d . . .
C48 C -0.5139(8) 0.4793(9) 0.3525(8) 0.060(4) Uani 1.00 1 d . . .
C49 C 0.176(1) 0.212(1) 0.718(1) 0.108(6) Uani 1.00 1 d . . .
H1 H 0.4524(7) 0.2635(7) -0.0133(6) 0.046(3) Uiso 1.00 1 c . . .
H2 H 0.5101(7) 0.3962(8) 0.0095(7) 0.047(3) Uiso 1.00 1 c . . .
H3 H 0.4413(7) 0.4220(7) 0.1450(6) 0.040(3) Uiso 1.00 1 c . . .
H4 H -0.1301(8) 0.2837(7) 0.6149(6) 0.047(3) Uiso 1.00 1 c . . .
H5 H -0.3099(8) 0.2557(8) 0.6361(7) 0.055(4) Uiso 1.00 1 c . . .
H6 H -0.4267(9) 0.3541(8) 0.5064(8) 0.073(4) Uiso 1.00 1 c . . .
H7 H 0.2071(7) 0.4674(7) -0.0207(6) 0.045(3) Uiso 1.00 1 c . . .
H8 H 0.3073(7) 0.6064(7) -0.1008(6) 0.041(3) Uiso 1.00 1 c . . .
H9 H 0.2906(7) 0.7407(7) -0.0525(5) 0.037(3) Uiso 1.00 1 c . . .
H10 H -0.0935(8) 0.0589(8) 0.6530(8) 0.063(4) Uiso 1.00 1 c . . .
H11 H -0.0026(7) -0.0435(7) 0.7955(6) 0.041(3) Uiso 1.00 1 c . . .
H12 H 0.1896(8) -0.0885(7) 0.7907(7) 0.055(4) Uiso 1.00 1 c . . .
H13 H -0.0971(8) 0.1454(7) 0.4845(7) 0.044(3) Uiso 1.00 1 c . . .
H14 H 0.0872(6) 0.3856(6) 0.0845(5) 0.034(3) Uiso 1.00 1 c . . .
H15 H 0.3510(6) 0.3866(7) 0.2773(6) 0.035(3) Uiso 1.00 1 c . . .
H16 H 0.0134(7) 0.3710(7) 0.5285(6) 0.040(3) Uiso 1.00 1 c . . .
H17 H 0.2095(8) 0.2672(7) 0.4825(7) 0.055(4) Uiso 1.00 1 c . . .
H18 H 0.3054(8) 0.3301(7) 0.4372(7) 0.056(4) Uiso 1.00 1 c . . .
H19 H 0.1792(7) 0.4861(7) 0.3533(7) 0.051(3) Uiso 1.00 1 c . . .
H20 H 0.1535(7) 0.4442(7) 0.4624(7) 0.051(3) Uiso 1.00 1 c . . .
H21 H -0.1007(9) 0.3254(8) 0.1770(8) 0.071(4) Uiso 1.00 1 c . . .
H22 H 0.0132(9) 0.2489(8) 0.2057(8) 0.071(4) Uiso 1.00 1 c . . .
H23 H -0.1240(8) 0.2006(8) 0.3255(7) 0.065(4) Uiso 1.00 1 c . . .
H24 H -0.1213(8) 0.3055(8) 0.3327(7) 0.065(4) Uiso 1.00 1 c . . .
H25 H 0.4502(9) 0.099(1) 0.0069(8) 0.087(6) Uiso 1.00 1 c . . .
H26 H 0.3501(9) 0.065(1) -0.0114(8) 0.087(6) Uiso 1.00 1 c . . .
H27 H 0.3558(9) 0.187(1) -0.0562(8) 0.087(6) Uiso 1.00 1 c . . .
H28 H 0.1748(8) 0.222(1) 0.0150(9) 0.092(6) Uiso 1.00 1 c . . .
H29 H 0.1695(8) 0.100(1) 0.0604(9) 0.092(6) Uiso 1.00 1 c . . .
H30 H 0.1532(8) 0.158(1) 0.1245(9) 0.092(6) Uiso 1.00 1 c . . .
H31 H 0.309(1) 0.0188(8) 0.2287(8) 0.083(5) Uiso 1.00 1 c . . .
H32 H 0.326(1) -0.0407(8) 0.1655(8) 0.083(5) Uiso 1.00 1 c . . .
H33 H 0.423(1) -0.0008(8) 0.1815(8) 0.083(5) Uiso 1.00 1 c . . .
H34 H -0.5422(8) 0.4941(9) 0.4048(8) 0.075(5) Uiso 1.00 1 c . . .
H35 H -0.5611(8) 0.5223(9) 0.2999(8) 0.075(5) Uiso 1.00 1 c . . .
H36 H -0.5096(8) 0.4044(9) 0.3710(8) 0.075(5) Uiso 1.00 1 c . . .
H37 H -0.3552(8) 0.4066(8) 0.2569(6) 0.053(4) Uiso 1.00 1 c . . .
H38 H -0.4062(8) 0.5250(8) 0.1863(6) 0.053(4) Uiso 1.00 1 c . . .
H39 H -0.2861(8) 0.4973(8) 0.2179(6) 0.053(4) Uiso 1.00 1 c . . .
H40 H -0.3367(9) 0.6455(8) 0.2731(7) 0.062(4) Uiso 1.00 1 c . . .
H41 H -0.4545(9) 0.6682(8) 0.2384(7) 0.062(4) Uiso 1.00 1 c . . .
H42 H -0.4372(9) 0.6434(8) 0.3428(7) 0.062(4) Uiso 1.00 1 c . . .
H43 H 0.142(1) 0.6867(9) 0.2271(8) 0.099(6) Uiso 1.00 1 c . . .
H44 H 0.264(1) 0.6958(9) 0.1967(8) 0.099(6) Uiso 1.00 1 c . . .
H45 H 0.182(1) 0.7924(9) 0.2039(8) 0.099(6) Uiso 1.00 1 c . . .
H46 H 0.033(1) 0.9011(9) 0.083(1) 0.110(6) Uiso 1.00 1 c . . .
H47 H 0.025(1) 0.8716(9) 0.001(1) 0.110(6) Uiso 1.00 1 c . . .
H48 H -0.004(1) 0.7939(9) 0.106(1) 0.110(6) Uiso 1.00 1 c . . .
H49 H 0.3131(9) 0.8284(9) 0.0264(8) 0.082(5) Uiso 1.00 1 c . . .
H50 H 0.2210(9) 0.8935(9) -0.0477(8) 0.082(5) Uiso 1.00 1 c . . .
H51 H 0.2261(9) 0.9209(9) 0.0358(8) 0.082(5) Uiso 1.00 1 c . . .
H52 H 0.3518(9) -0.179(1) 0.7873(8) 0.078(4) Uiso 1.00 1 c . . .
H53 H 0.4621(9) -0.139(1) 0.7505(8) 0.078(4) Uiso 1.00 1 c . . .
H54 H 0.3641(9) -0.069(1) 0.7795(8) 0.077(4) Uiso 1.00 1 c . . .
H55 H 0.3457(9) -0.1974(8) 0.6355(9) 0.073(4) Uiso 1.00 1 c . . .
H56 H 0.3560(9) -0.0980(8) 0.5366(9) 0.073(4) Uiso 1.00 1 c . . .
H57 H 0.4564(9) -0.1571(8) 0.6024(9) 0.073(4) Uiso 1.00 1 c . . .
H58 H 0.4740(7) 0.0191(8) 0.5928(7) 0.053(3) Uiso 1.00 1 c . . .
H59 H 0.3738(7) 0.0780(8) 0.5269(7) 0.053(3) Uiso 1.00 1 c . . .
H60 H 0.3745(7) 0.0895(8) 0.6197(7) 0.053(3) Uiso 1.00 1 c . . .
H61 H 0.117(1) 0.175(1) 0.730(1) 0.132(8) Uiso 1.00 1 c . . .
H62 H 0.240(1) 0.177(1) 0.697(1) 0.132(8) Uiso 1.00 1 c . . .
H63 H 0.191(1) 0.212(1) 0.775(1) 0.132(8) Uiso 1.00 1 c . . .
H64 H 0.139(6) 0.348(6) 0.697(5) 0.02(2) Uiso 1.00 1 c . . .

loop_
_atom_site_aniso_label
_atom_site_aniso_U_11
_atom_site_aniso_U_22
_atom_site_aniso_U_33
_atom_site_aniso_U_12
_atom_site_aniso_U_13
_atom_site_aniso_U_23
Zn1 0.0332(6) 0.0320(6) 0.0326(6) -0.0092(5) -0.0027(5) -0.0118(5)
Zn2 0.0378(7) 0.0355(6) 0.0344(6) -0.0090(5) 0.0003(5) -0.0181(5)
O1 0.025(3) 0.040(3) 0.031(3) -0.007(3) 0.010(3) -0.009(3)
O2 0.067(5) 0.035(4) 0.063(5) -0.005(3) -0.011(4) -0.030(3)
O3 0.045(4) 0.033(3) 0.056(4) -0.013(3) -0.009(3) -0.023(3)
O4 0.043(4) 0.033(3) 0.037(4) 0.002(3) -0.014(3) -0.015(3)
O5 0.17(1) 0.055(5) 0.087(7) -0.025(6) -0.058(6) -0.033(5)
N1 0.060(5) 0.013(3) 0.059(5) 0.002(3) -0.037(4) -0.015(4)
N2 0.026(4) 0.036(4) 0.016(3) -0.018(3) 0.014(3) -0.004(3)
N3 0.021(4) 0.034(4) 0.020(3) -0.006(3) 0.013(3) -0.011(3)
N4 0.028(4) 0.034(4) 0.025(4) -0.006(3) 0.006(3) -0.013(3)
C1 0.053(6) 0.038(5) 0.070(7) 0.010(5) -0.044(5) -0.031(5)
C2 0.069(7) 0.039(6) 0.069(7) 0.009(5) -0.055(6) -0.027(5)
C3 0.048(6) 0.036(5) 0.054(6) 0.007(4) -0.030(5) -0.026(5)
C4 0.041(6) 0.043(5) 0.043(6) -0.004(4) -0.007(4) -0.025(5)
C5 0.035(5) 0.029(5) 0.046(6) -0.004(4) -0.005(4) -0.021(5)
C6 0.042(6) 0.028(5) 0.036(5) -0.007(4) -0.008(4) -0.017(4)
C7 0.024(4) 0.028(4) 0.023(4) -0.013(4) 0.017(3) -0.008(4)
C8 0.045(6) 0.026(4) 0.045(6) -0.008(4) -0.009(5) -0.011(4)
C9 0.061(7) 0.030(5) 0.046(6) -0.013(5) -0.014(5) -0.008(4)
C10 0.040(6) 0.040(5) 0.021(5) -0.009(4) 0.017(4) -0.010(4)
C11 0.044(6) 0.039(5) 0.075(8) -0.002(5) -0.019(6) -0.031(5)
C12 0.033(5) 0.046(5) 0.028(5) 0.000(4) 0.009(4) -0.001(4)
C13 0.029(5) 0.055(6) 0.048(6) -0.016(5) 0.007(4) -0.004(5)
C14 0.061(8) 0.040(6) 0.082(9) 0.016(5) -0.020(6) -0.012(6)
C15 0.049(7) 0.081(9) 0.064(8) 0.007(6) -0.021(6) 0.006(7)
C16 0.033(5) 0.029(4) 0.022(4) -0.002(4) -0.006(4) -0.012(3)
C17 0.047(6) 0.027(5) 0.043(6) 0.008(4) -0.030(5) -0.016(4)
C18 0.024(5) 0.041(5) 0.027(5) 0.003(4) -0.004(4) -0.020(4)
C19 0.023(4) 0.036(4) 0.020(4) -0.014(4) 0.011(3) -0.007(4)
C20 0.034(5) 0.043(5) 0.017(4) -0.016(4) 0.012(4) -0.004(4)
C21 0.031(5) 0.050(5) 0.021(4) -0.013(4) 0.016(4) -0.017(4)
C22 0.046(6) 0.034(5) 0.032(5) 0.002(4) -0.014(4) -0.016(4)
C23 0.059(6) 0.034(5) 0.020(4) -0.027(5) 0.017(4) -0.011(4)
C24 0.13(1) 0.060(7) 0.055(7) -0.032(8) -0.020(7) -0.033(6)
C25 0.09(1) 0.049(7) 0.14(1) 0.012(7) -0.036(9) -0.059(8)
C26 0.081(9) 0.063(7) 0.062(7) -0.047(7) 0.021(6) -0.034(6)
C27 0.020(4) 0.037(5) 0.032(5) -0.006(4) -0.002(3) -0.016(4)
C28 0.034(5) 0.034(5) 0.057(6) 0.010(4) -0.033(5) -0.022(5)
C29 0.017(4) 0.028(4) 0.031(5) -0.007(3) 0.000(3) -0.006(4)
C30 0.030(5) 0.036(5) 0.029(5) -0.009(4) 0.000(4) -0.009(4)
C31 0.039(6) 0.043(5) 0.033(5) -0.004(4) -0.003(4) -0.016(4)
C32 0.030(5) 0.049(6) 0.039(6) -0.014(4) 0.000(4) -0.012(5)
C33 0.032(5) 0.031(5) 0.036(5) -0.021(4) 0.003(4) -0.006(4)
C34 0.047(6) 0.053(6) 0.054(6) -0.008(5) -0.002(5) -0.035(5)
C35 0.051(7) 0.089(9) 0.091(9) -0.032(6) 0.009(6) -0.068(8)
C36 0.10(1) 0.040(6) 0.069(8) -0.031(6) 0.017(7) -0.023(6)
C37 0.069(8) 0.082(8) 0.066(8) -0.034(7) 0.033(6) -0.051(7)
C38 0.040(5) 0.039(5) 0.020(4) -0.005(4) 0.002(4) -0.015(4)
C39 0.048(6) 0.027(5) 0.047(6) -0.002(4) -0.014(5) -0.020(4)
C40 0.042(5) 0.031(4) 0.009(4) -0.013(4) 0.011(4) -0.006(3)
C41 0.033(5) 0.043(5) 0.035(5) -0.012(4) 0.008(4) -0.021(4)
C42 0.047(6) 0.059(7) 0.076(8) -0.011(5) -0.006(6) -0.044(6)
C43 0.047(6) 0.062(6) 0.028(5) -0.029(5) 0.025(5) -0.014(5)
C44 0.058(6) 0.035(5) 0.025(5) -0.010(5) -0.001(4) -0.011(4)
C45 0.047(6) 0.038(5) 0.070(7) 0.001(5) -0.025(5) -0.030(5)
C46 0.046(6) 0.057(6) 0.031(5) -0.017(5) 0.009(4) -0.021(5)
C47 0.055(7) 0.043(6) 0.056(7) -0.003(5) -0.016(5) -0.017(5)
C48 0.044(6) 0.072(8) 0.072(8) -0.011(6) -0.011(5) -0.038(6)
C49 0.16(2) 0.073(9) 0.10(1) -0.05(1) 0.07(1) -0.049(9)

loop_
_atom_type_symbol
_atom_type_description
_atom_type_scat_dispersion_real
_atom_type_scat_dispersion_imag
_atom_type_scat_source
C C 0.003 0.002
;
International Tables for Crystallography
(1992, Vol. C, Tables 4.2.6.8 and 6.1.1.4)
;
H H 0.000 0.000
;
International Tables for Crystallography
(1992, Vol. C, Table 6.1.1.4)
;
N N 0.006 0.003
;
International Tables for Crystallography
(1992, Vol. C, Tables 4.2.6.8 and 6.1.1.4)
;
O O 0.011 0.006
;
International Tables for Crystallography
(1992, Vol. C, Tables 4.2.6.8 and 6.1.1.4)
;
Zn Zn 0.284 1.430
;
International Tables for Crystallography
(1992, Vol. C, Tables 4.2.6.8 and 6.1.1.4)
;

loop_
_geom_angle_atom_site_label_1
_geom_angle_site_symmetry_1
_geom_angle_atom_site_label_2
_geom_angle_site_symmetry_2
_geom_angle_atom_site_label_3
_geom_angle_site_symmetry_3
_geom_angle
_geom_angle_publ_flag
O1 . Zn1 . O3 . 119.4(3) yes
O1 . Zn1 . N1 . 96.8(3) yes
O3 . Zn1 . N1 . 121.8(3) yes
O1 . Zn1 . N3 . 103.4(3) yes
O3 . Zn1 . N3 . 96.1(3) yes
N1 . Zn1 . N3 . 119.4(3) yes
O2 . Zn2 . O4 . 119.1(3) yes
O2 . Zn2 . N2 . 97.2(3) yes
O4 . Zn2 . N2 . 117.5(3) yes
O2 . Zn2 . N4 . 109.2(3) yes
O4 . Zn2 . N4 . 93.8(3) yes
N2 . Zn2 . N4 . 121.6(3) yes
Zn1 . O1 . C7 . 122.7(5) yes
Zn2 . O2 . C18 . 124.7(5) yes
Zn1 . O3 . C29 . 127.0(5) yes
Zn2 . O4 . C40 . 121.1(6) yes
C49 . O5 . H64 . 94.9(5) no
Zn1 . N1 . C1 . 125.1(7) yes
Zn1 . N1 . C5 . 117.1(6) yes
C1 . N1 . C5 . 117.7(9) yes
Zn2 . N2 . C2 . 125.6(6) yes
Zn2 . N2 . C16 . 117.5(5) yes
C2 . N2 . C16 . 116.8(7) yes
Zn1 . N3 . C3 . 120.4(5) yes
Zn1 . N3 . C27 . 120.1(5) yes
C3 . N3 . C27 . 118.5(7) yes
Zn2 . N4 . C4 . 124.7(5) yes
Zn2 . N4 . C38 . 119.7(6) yes
C4 . N4 . C38 . 115.6(7) yes
N1 . C1 . C2 . 115.1(9) yes
N1 . C1 . H23 . 108.2(1) no
C2 . C1 . H23 . 108.7(1) no
N1 . C1 . H24 . 107.9(1) no
C2 . C1 . H24 . 107.4(1) no
H23 . C1 . H24 . 109.5(1) no
N2 . C2 . C1 . 112.6(7) yes
N2 . C2 . H21 . 108.3(1) no
C1 . C2 . H21 . 109.0(1) no
N2 . C2 . H22 . 109.3(1) no
C1 . C2 . H22 . 108.1(1) no
H21 . C2 . H22 . 109.5(2) no
N3 . C3 . C4 . 113.2(7) yes
N3 . C3 . H17 . 108.2(1) no
C4 . C3 . H17 . 107.6(1) no
N3 . C3 . H18 . 109.0(1) no
C4 . C3 . H18 . 109.3(1) no
H17 . C3 . H18 . 109.5(1) no
N4 . C4 . C3 . 114.1(7) yes
N4 . C4 . H19 . 107.6(1) no
C3 . C4 . H19 . 107.2(1) no
N4 . C4 . H20 . 108.9(1) no
C3 . C4 . H20 . 109.5(1) no
H19 . C4 . H20 . 109.5(1) no
N1 . C5 . C6 . 134.0(9) yes
N1 . C5 . H13 . 112.8(1) no
C6 . C5 . H13 . 113.2(1) no
C5 . C6 . C7 . 118.4(8) yes
C5 . C6 . C11 . 119.8(9) yes
C7 . C6 . C11 . 121.8(8) yes
O1 . C7 . C6 . 124.8(8) yes
O1 . C7 . C8 . 119.6(7) yes
C6 . C7 . C8 . 115.6(7) yes
C7 . C8 . C9 . 118.4(8) yes
C7 . C8 . C12 . 119.3(8) yes
C9 . C8 . C12 . 122.3(8) yes
C8 . C9 . C10 . 124.4(9) yes
C8 . C9 . H12 . 117.8(1) no
C10 . C9 . H12 . 117.8(1) no
C9 . C10 . C11 . 117.8(8) yes
C9 . C10 . H11 . 121.2(1) no
C11 . C10 . H11 . 121.0(1) no
C6 . C11 . C10 . 121.9(9) yes
C6 . C11 . H10 . 118.9(1) no
C10 . C11 . H10 . 119.2(1) no
C8 . C12 . C13 . 110.9(8) yes
C8 . C12 . C14 . 110.2(8) yes
C13 . C12 . C14 . 109.0(8) yes
C8 . C12 . C15 . 110.6(8) yes
C13 . C12 . C15 . 107.4(9) yes
C14 . C12 . C15 . 108.8(9) yes
C12 . C13 . H58 . 109.7(1) no
C12 . C13 . H59 . 109.2(1) no
H58 . C13 . H59 . 109.5(1) no
C12 . C13 . H60 . 109.5(1) no
H58 . C13 . H60 . 109.5(1) no
H59 . C13 . H60 . 109.5(1) no
C12 . C14 . H55 . 109.7(1) no
C12 . C14 . H56 . 108.9(1) no
H55 . C14 . H56 . 109.5(2) no
C12 . C14 . H57 . 109.8(1) no
H55 . C14 . H57 . 109.5(2) no
H56 . C14 . H57 . 109.5(2) no
C12 . C15 . H52 . 108.9(1) no
C12 . C15 . H53 . 110.1(1) no
H52 . C15 . H53 . 109.5(2) no
C12 . C15 . H54 . 109.3(1) no
H52 . C15 . H54 . 109.5(2) no
H53 . C15 . H54 . 109.5(2) no
N2 . C16 . C17 . 129.1(8) yes
N2 . C16 . H14 . 115.2(9) no
C17 . C16 . H14 . 115.7(1) no
C16 . C17 . C18 . 125.0(9) yes
C16 . C17 . C22 . 114.0(7) yes
C18 . C17 . C22 . 121.0(8) yes
O2 . C18 . C17 . 124.7(8) yes
O2 . C18 . C19 . 118.4(7) yes
C17 . C18 . C19 . 116.9(8) yes
C18 . C19 . C20 . 119.3(7) yes
C18 . C19 . C23 . 120.9(7) yes
C20 . C19 . C23 . 119.8(7) yes
C19 . C20 . C21 . 121.5(7) yes
C19 . C20 . H9 . 118.7(1) no
C21 . C20 . H9 . 119.8(1) no
C20 . C21 . C22 . 120.0(7) yes
C20 . C21 . H8 . 119.7(1) no
C22 . C21 . H8 . 120.2(1) no
C17 . C22 . C21 . 121.3(8) yes
C17 . C22 . H7 . 119.3(1) no
C21 . C22 . H7 . 119.4(1) no
C19 . C23 . C24 . 110.4(7) yes
C19 . C23 . C25 . 108.5(7) yes
C24 . C23 . C25 . 108.6(9) yes
C19 . C23 . C26 . 112.8(7) yes
C24 . C23 . C26 . 109.2(8) yes
C25 . C23 . C26 . 107.1(9) yes
C23 . C24 . H43 . 109.8(1) no
C23 . C24 . H44 . 108.5(1) no
H43 . C24 . H44 . 109.5(2) no
C23 . C24 . H45 . 110.1(1) no
H43 . C24 . H45 . 109.5(2) no
H44 . C24 . H45 . 109.5(2) no
C23 . C25 . H46 . 110.2(2) no
C23 . C25 . H47 . 109.8(2) no
H46 . C25 . H47 . 109.5(2) no
C23 . C25 . H48 . 108.4(2) no
H46 . C25 . H48 . 109.5(2) no
H47 . C25 . H48 . 109.5(2) no
C23 . C26 . H49 . 109.3(1) no
C23 . C26 . H50 . 109.5(1) no
H49 . C26 . H50 . 109.5(2) no
C23 . C26 . H51 . 109.5(1) no
H49 . C26 . H51 . 109.5(2) no
H50 . C26 . H51 . 109.5(2) no
N3 . C27 . C28 . 126.9(8) yes
N3 . C27 . H15 . 116.1(1) no
C28 . C27 . H15 . 117.0(1) no
C27 . C28 . C29 . 127.3(9) yes
C27 . C28 . C33 . 113.1(8) yes
C29 . C28 . C33 . 119.5(8) yes
O3 . C29 . C28 . 122.2(8) yes
O3 . C29 . C30 . 120.2(7) yes
C28 . C29 . C30 . 117.6(7) yes
C29 . C30 . C31 . 119.2(8) yes
C29 . C30 . C34 . 119.2(7) yes
C31 . C30 . C34 . 121.5(8) yes
C30 . C31 . C32 . 123.2(9) yes
C30 . C31 . H1 . 117.6(1) no
C32 . C31 . H1 . 119.2(1) no
C31 . C32 . C33 . 117.8(8) yes
C31 . C32 . H2 . 120.9(1) no
C33 . C32 . H2 . 121.3(1) no
C28 . C33 . C32 . 122.6(8) yes
C28 . C33 . H3 . 118.0(1) no
C32 . C33 . H3 . 119.3(1) no
C30 . C34 . C35 . 110.0(8) yes
C30 . C34 . C36 . 108.9(8) yes
C35 . C34 . C36 . 110.0(9) yes
C30 . C34 . C37 . 111.7(8) yes
C35 . C34 . C37 . 108.1(9) yes
C36 . C34 . C37 . 108.1(9) yes
C34 . C35 . H28 . 108.3(1) no
C34 . C35 . H29 . 110.6(1) no
H28 . C35 . H29 . 109.5(2) no
C34 . C35 . H30 . 109.4(1) no
H28 . C35 . H30 . 109.5(2) no
H29 . C35 . H30 . 109.5(2) no
C34 . C36 . H31 . 109.1(1) no
C34 . C36 . H32 . 110.4(1) no
H31 . C36 . H32 . 109.5(2) no
C34 . C36 . H33 . 108.9(1) no
H31 . C36 . H33 . 109.5(2) no
H32 . C36 . H33 . 109.5(2) no
C34 . C37 . H25 . 109.3(1) no
C34 . C37 . H26 . 110.7(1) no
H25 . C37 . H26 . 109.5(2) no
C34 . C37 . H27 . 108.4(1) no
H25 . C37 . H27 . 109.5(2) no
H26 . C37 . H27 . 109.5(2) no
N4 . C38 . C39 . 127.4(8) yes
N4 . C38 . H16 . 116.3(1) no
C39 . C38 . H16 . 116.3(1) no
C38 . C39 . C40 . 121.7(8) yes
C38 . C39 . C44 . 117.5(8) yes
C40 . C39 . C44 . 120.8(9) yes
O4 . C40 . C39 . 122.5(8) yes
O4 . C40 . C41 . 121.5(8) yes
C39 . C40 . C41 . 116.0(7) yes
C40 . C41 . C42 . 118.5(8) yes
C40 . C41 . C45 . 118.2(8) yes
C42 . C41 . C45 . 123.3(8) yes
C41 . C42 . C43 . 123.9(9) yes
C41 . C42 . H6 . 117.8(1) no
C43 . C42 . H6 . 118.3(1) no
C42 . C43 . C44 . 117.7(8) yes
C42 . C43 . H5 . 121.1(1) no
C44 . C43 . H5 . 121.2(1) no
C39 . C44 . C43 . 123.0(9) yes
C39 . C44 . H4 . 118.4(1) no
C43 . C44 . H4 . 118.6(1) no
C41 . C45 . C46 . 111.2(8) yes
C41 . C45 . C47 . 109.9(7) yes
C46 . C45 . C47 . 109.1(9) yes
C41 . C45 . C48 . 111.0(8) yes
C46 . C45 . C48 . 107.0(7) yes
C47 . C45 . C48 . 108.6(8) yes
C45 . C46 . H37 . 109.5(1) no
C45 . C46 . H38 . 109.6(1) no
H37 . C46 . H38 . 109.5(1) no
C45 . C46 . H39 . 109.3(1) no
H37 . C46 . H39 . 109.5(1) no
H38 . C46 . H39 . 109.5(1) no
C45 . C47 . H40 . 109.8(1) no
C45 . C47 . H41 . 109.3(1) no
H40 . C47 . H41 . 109.5(1) no
C45 . C47 . H42 . 109.3(1) no
H40 . C47 . H42 . 109.5(1) no
H41 . C47 . H42 . 109.5(1) no
C45 . C48 . H34 . 109.4(1) no
C45 . C48 . H35 . 109.9(1) no
H34 . C48 . H35 . 109.5(2) no
C45 . C48 . H36 . 109.2(1) no
H34 . C48 . H36 . 109.5(2) no
H35 . C48 . H36 . 109.5(2) no
O5 . C49 . H61 . 109.5(2) no
O5 . C49 . H62 . 108.8(2) no
H61 . C49 . H62 . 109.5(2) no
O5 . C49 . H63 . 110.0(2) no
H61 . C49 . H63 . 109.5(2) no
H62 . C49 . H63 . 109.5(2) no

loop_
_geom_bond_atom_site_label_1
_geom_bond_site_symmetry_1
_geom_bond_atom_site_label_2
_geom_bond_site_symmetry_2
_geom_bond_distance
_geom_bond_publ_flag
Zn1 . O1 . 1.900(6) yes
Zn1 . O3 . 1.893(7) yes
Zn1 . N1 . 1.992(9) yes
Zn1 . N3 . 2.009(7) yes
Zn2 . O2 . 1.907(7) yes
Zn2 . O4 . 1.916(7) yes
Zn2 . N2 . 1.992(7) yes
Zn2 . N4 . 1.995(7) yes
O1 . C7 . 1.317(9) yes
O2 . C18 . 1.26(1) yes
O3 . C29 . 1.307(9) yes
O4 . C40 . 1.301(9) yes
O5 . C49 . 1.318(15) yes
O5 . H64 . 1.0(1) no
N1 . C1 . 1.469(11) yes
N1 . C5 . 1.250(11) yes
N2 . C2 . 1.494(11) yes
N2 . C16 . 1.320(9) yes
N3 . C3 . 1.48(1) yes
N3 . C27 . 1.32(1) yes
N4 . C4 . 1.45(1) yes
N4 . C38 . 1.28(1) yes
C1 . C2 . 1.477(14) yes
C1 . H23 . 0.95(5) no
C1 . H24 . 0.95(6) no
C2 . H21 . 0.95(7) no
C2 . H22 . 0.95(6) no
C3 . C4 . 1.522(12) yes
C3 . H17 . 0.95(8) no
C3 . H18 . 0.95(2) no
C4 . H19 . 0.95(8) no
C4 . H20 . 0.95(2) no
C5 . C6 . 1.471(12) yes
C5 . H13 . 0.95(2) no
C6 . C7 . 1.457(12) yes
C6 . C11 . 1.389(13) yes
C7 . C8 . 1.454(12) yes
C8 . C9 . 1.386(13) yes
C8 . C12 . 1.546(13) yes
C9 . C10 . 1.404(13) yes
C9 . H12 . 0.95(7) no
C10 . C11 . 1.357(13) yes
C10 . H11 . 0.95(6) no
C11 . H10 . 0.95(4) no
C12 . C13 . 1.526(12) yes
C12 . C14 . 1.537(14) yes
C12 . C15 . 1.555(14) yes
C13 . H58 . 0.95(4) no
C13 . H59 . 0.95(6) no
C13 . H60 . 0.95(4) no
C14 . H55 . 0.95(7) no
C14 . H56 . 0.95(7) no
C14 . H57 . 0.95(4) no
C15 . H52 . 0.95(7) no
C15 . H53 . 0.95(4) no
C15 . H54 . 0.95(4) no
C16 . C17 . 1.396(11) yes
C16 . H14 . 0.95(3) no
C17 . C18 . 1.418(11) yes
C17 . C22 . 1.396(13) yes
C18 . C19 . 1.470(11) yes
C19 . C20 . 1.40(1) yes
C19 . C23 . 1.533(11) yes
C20 . C21 . 1.377(12) yes
C20 . H9 . 0.95(7) no
C21 . C22 . 1.384(11) yes
C21 . H8 . 0.95(6) no
C22 . H7 . 0.95(3) no
C23 . C24 . 1.538(13) yes
C23 . C25 . 1.552(15) yes
C23 . C26 . 1.559(12) yes
C24 . H43 . 0.95(8) no
C24 . H44 . 0.95(7) no
C24 . H45 . 0.95(3) no
C25 . H46 . 0.95(3) no
C25 . H47 . 0.95(6) no
C25 . H48 . 0.95(8) no
C26 . H49 . 0.95(6) no
C26 . H50 . 0.95(5) no
C26 . H51 . 0.95(3) no
C27 . C28 . 1.387(12) yes
C27 . H15 . 0.95(4) no
C28 . C29 . 1.428(11) yes
C28 . C33 . 1.400(12) yes
C29 . C30 . 1.474(12) yes
C30 . C31 . 1.369(11) yes
C30 . C34 . 1.551(12) yes
C31 . C32 . 1.399(12) yes
C31 . H1 . 0.95(4) no
C32 . C33 . 1.397(12) yes
C32 . H2 . 0.95(8) no
C33 . H3 . 0.95(3) no
C34 . C35 . 1.527(13) yes
C34 . C36 . 1.551(14) yes
C34 . C37 . 1.500(13) yes
C35 . H28 . 0.95(9) no
C35 . H29 . 0.95(3) no
C35 . H30 . 0.95(5) no
C36 . H31 . 0.95(5) no
C36 . H32 . 0.95(3) no
C36 . H33 . 0.95(4) no
C37 . H25 . 0.95(4) no
C37 . H26 . 0.95(3) no
C37 . H27 . 0.95(8) no
C38 . C39 . 1.460(12) yes
C38 . H16 . 0.95(5) no
C39 . C40 . 1.456(12) yes
C39 . C44 . 1.365(12) yes
C40 . C41 . 1.473(11) yes
C41 . C42 . 1.377(13) yes
C41 . C45 . 1.546(13) yes
C42 . C43 . 1.395(14) yes
C42 . H6 . 0.95(3) no
C43 . C44 . 1.377(12) yes
C43 . H5 . 0.95(8) no
C44 . H4 . 0.95(8) no
C45 . C46 . 1.553(13) yes
C45 . C47 . 1.524(13) yes
C45 . C48 . 1.525(13) yes
C46 . H37 . 0.95(4) no
C46 . H38 . 0.95(8) no
C46 . H39 . 0.95(4) no
C47 . H40 . 0.95(4) no
C47 . H41 . 0.95(8) no
C47 . H42 . 0.95(4) no
C48 . H34 . 0.95(4) no
C48 . H35 . 0.95(8) no
C48 . H36 . 0.95(4) no
C49 . H61 . 0.95(6) no
C49 . H62 . 0.95(7) no
C49 . H63 . 0.95(3) no

loop_
_geom_contact_atom_site_label_1
_geom_contact_site_symmetry_1
_geom_contact_atom_site_label_2
_geom_contact_site_symmetry_2
_geom_contact_distance
_geom_contact_publ_flag
Zn1 . O1 . 1.900(6) yes
Zn1 . O3 . 1.893(7) yes
Zn1 . N1 . 1.992(9) yes
Zn1 . N2 . 3.355(9) yes
Zn1 . N3 . 2.009(7) yes
Zn1 . C1 . 3.08(1) yes
Zn1 . C2 . 3.26(1) yes
Zn1 . C3 . 3.041(8) yes
Zn1 . C5 . 2.79(1) yes
Zn1 . C6 . 3.26(1) yes
Zn1 . C7 . 2.838(9) yes
Zn1 . C27 . 2.904(9) yes
Zn1 . C28 . 3.224(11) yes
Zn1 . C29 . 2.876(9) yes
Zn1 . H17 . 2.936(8) no
Zn1 . H22 . 2.94(1) no
Zn1 . H59 . 3.514(11) no
Zn2 . O2 . 1.907(7) yes
Zn2 . O4 . 1.916(7) yes
Zn2 . N2 . 1.992(7) yes
Zn2 . N4 . 1.995(7) yes
Zn2 . C1 . 3.28(1) yes
Zn2 . C2 . 3.109(9) yes
Zn2 . C4 . 3.07(1) yes
Zn2 . C16 . 2.853(8) yes
Zn2 . C17 . 3.194(11) yes
Zn2 . C18 . 2.821(9) yes
Zn2 . C38 . 2.856(9) yes
Zn2 . C39 . 3.207(11) yes
Zn2 . C40 . 2.817(9) yes
Zn2 . H19 . 3.015(9) no
Zn2 . H21 . 3.542(9) no
Zn2 . H24 . 2.80(1) no
Zn2 . H39 . 3.46(1) no
Zn2 . H64 2_566 2.75(7) no
O1 . O3 . 3.27(1) yes
O1 . N1 . 2.91(1) yes
O1 . N3 . 3.068(9) yes
O1 . C3 . 3.506(11) yes
O1 . C5 . 2.916(12) yes
O1 . C6 . 2.459(11) yes
O1 . C7 . 1.317(9) yes
O1 . C8 . 2.396(11) yes
O1 . C12 . 2.870(12) yes
O1 . C13 . 2.964(12) yes
O1 . C14 . 2.996(13) yes
O1 . H13 2_556 3.342(11) no
O1 . H17 . 2.97(1) no
O1 . H55 . 3.461(13) no
O1 . H56 . 2.359(12) no
O1 . H59 . 2.321(11) no
O1 . H60 . 3.417(12) no
O2 . O4 . 3.294(11) yes
O2 . N2 . 2.925(9) yes
O2 . N4 . 3.181(11) yes
O2 . C4 . 3.592(13) yes
O2 . C16 . 2.94(1) yes
O2 . C17 . 2.373(11) yes
O2 . C18 . 1.26(1) yes
O2 . C19 . 2.35(1) yes
O2 . C23 . 2.864(11) yes
O2 . C24 . 2.950(13) yes
O2 . C25 . 2.992(14) yes
O2 . H19 . 3.013(12) no
O2 . H43 . 2.311(12) no
O2 . H44 . 3.395(14) no
O2 . H47 . 3.458(15) no
O2 . H48 . 2.349(13) no
O2 . H64 2_566 3.06(7) no
O3 . N1 . 3.395(12) yes
O3 . N2 . 3.503(11) yes
O3 . N3 . 2.902(9) yes
O3 . C2 . 3.409(13) yes
O3 . C16 . 3.415(11) yes
O3 . C27 . 2.97(1) yes
O3 . C28 . 2.395(11) yes
O3 . C29 . 1.307(9) yes
O3 . C30 . 2.412(11) yes
O3 . C34 . 2.899(12) yes
O3 . C35 . 2.996(12) yes
O3 . C36 . 2.988(13) yes
O3 . H14 . 3.147(11) no
O3 . H22 . 2.702(12) no
O3 . H28 . 3.465(13) no
O3 . H30 . 2.344(12) no
O3 . H31 . 2.332(12) no
O3 . H33 . 3.455(14) no
O4 . O5 2_566 2.84(1) yes
O4 . N2 . 3.34(1) yes
O4 . N4 . 2.86(1) yes
O4 . C38 . 2.925(11) yes
O4 . C39 . 2.418(11) yes
O4 . C40 . 1.301(9) yes
O4 . C41 . 2.421(11) yes
O4 . C45 . 2.893(12) yes
O4 . C46 . 2.983(11) yes
O4 . C47 . 3.019(13) yes
O4 . H24 . 2.766(11) no
O4 . H37 . 3.460(11) no
O4 . H39 . 2.331(11) no
O4 . H40 . 2.377(12) no
O4 . H42 . 3.525(13) no
O4 . H63 2_566 3.375(15) no
O4 . H64 2_566 1.99(7) no
O5 . C3 . 3.500(14) yes
O5 . C4 . 3.368(14) yes
O5 . C38 . 3.370(13) yes
O5 . C40 2_566 3.317(11) yes
O5 . C49 . 1.318(15) yes
O5 . H16 . 2.451(12) no
O5 . H17 . 2.987(13) no
O5 . H20 . 2.671(14) no
O5 . H40 2_566 3.065(13) no
O5 . H61 . 1.865(14) no
O5 . H62 . 1.857(17) no
O5 . H63 . 1.870(18) no
O5 . H64 . 1.03(7) no
N1 . N2 . 3.110(11) yes
N1 . N3 . 3.454(11) yes
N1 . N4 . 3.567(9) yes
N1 . C1 . 1.469(11) yes
N1 . C2 . 2.486(13) yes
N1 . C5 . 1.250(11) yes
N1 . C6 . 2.506(12) yes
N1 . C6 2_556 3.585(11) yes
N1 . C7 . 3.062(12) yes
N1 . C11 2_556 3.555(11) yes
N1 . H13 . 1.840(12) no
N1 . H21 . 3.274(13) no
N1 . H22 . 2.598(13) no
N1 . H23 . 1.983(11) no
N1 . H24 . 1.979(11) no
N2 . N4 . 3.48(1) yes
N2 . C1 . 2.472(12) yes
N2 . C2 . 1.494(11) yes
N2 . C16 . 1.320(9) yes
N2 . C17 . 2.452(12) yes
N2 . C18 . 3.047(11) yes
N2 . H14 . 1.93(1) no
N2 . H21 . 2.007(11) no
N2 . H22 . 2.019(11) no
N2 . H23 . 3.268(13) no
N2 . H24 . 2.554(13) no
N3 . N4 . 3.01(1) yes
N3 . C3 . 1.48(1) yes
N3 . C4 . 2.508(11) yes
N3 . C27 . 1.32(1) yes
N3 . C28 . 2.422(12) yes
N3 . C29 . 3.048(11) yes
N3 . C33 . 3.596(11) yes
N3 . H15 . 1.93(1) no
N3 . H17 . 1.994(11) no
N3 . H18 . 2.00(1) no
N3 . H19 . 2.672(11) no
N3 . H20 . 3.312(11) no
N3 . H59 . 3.320(13) no
N4 . C3 . 2.497(12) yes
N4 . C4 . 1.45(1) yes
N4 . C38 . 1.28(1) yes
N4 . C39 . 2.459(12) yes
N4 . C40 . 3.035(12) yes
N4 . H16 . 1.90(1) no
N4 . H16 2_566 3.480(11) no
N4 . H17 . 2.678(12) no
N4 . H18 . 3.293(12) no
N4 . H19 . 1.962(11) no
N4 . H20 . 1.977(11) no
N4 . H24 . 3.461(11) no
N4 . H64 2_566 3.24(7) no
C1 . C2 . 1.477(14) yes
C1 . C5 . 2.330(14) yes
C1 . C40 . 3.537(13) yes
C1 . H13 . 2.340(14) no
C1 . H21 . 2.000(13) no
C1 . H22 . 1.989(15) no
C1 . H23 . 0.95(5) no
C1 . H24 . 0.95(6) no
C1 . H55 2_556 3.491(16) no
C2 . C16 . 2.399(14) yes
C2 . H14 . 2.448(14) no
C2 . H21 . 0.95(7) no
C2 . H22 . 0.95(6) no
C2 . H23 . 1.996(15) no
C2 . H24 . 1.981(15) no
C2 . H30 . 3.422(16) no
C3 . C4 . 1.522(12) yes
C3 . C27 . 2.408(13) yes
C3 . C38 . 3.185(13) yes
C3 . H15 . 2.487(13) no
C3 . H16 . 3.104(13) no
C3 . H17 . 0.95(8) no
C3 . H18 . 0.95(2) no
C3 . H19 . 2.019(13) no
C3 . H20 . 2.045(12) no
C3 . H36 1_655 3.504(14) no
C3 . H59 . 3.235(14) no
C3 . H60 . 3.557(14) no
C4 . C27 . 3.244(12) yes
C4 . C38 . 2.316(12) yes
C4 . H15 . 3.149(12) no
C4 . H16 . 2.375(13) no
C4 . H16 2_566 3.556(13) no
C4 . H17 . 2.024(13) no
C4 . H18 . 2.043(13) no
C4 . H19 . 0.95(8) no
C4 . H20 . 0.95(2) no
C4 . H43 . 3.407(15) no
C5 . C6 . 1.471(12) yes
C5 . C6 2_556 3.374(11) yes
C5 . C7 . 2.514(13) yes
C5 . C11 . 2.475(15) yes
C5 . C38 . 3.586(12) yes
C5 . C39 . 3.485(12) yes
C5 . C44 . 3.557(13) yes
C5 . H10 . 2.619(15) no
C5 . H13 . 0.95(2) no
C5 . H23 . 2.528(13) no
C5 . H24 . 2.577(14) no
C6 . C7 . 1.457(12) yes
C6 . C8 . 2.463(13) yes
C6 . C9 . 2.746(14) yes
C6 . C10 . 2.400(12) yes
C6 . C11 . 1.389(13) yes
C6 . H10 . 2.027(14) no
C6 . H11 . 3.260(13) no
C6 . H13 . 2.041(13) no
C6 . H13 2_556 3.396(12) no
C6 . H17 . 3.528(13) no
C6 . H23 2_556 3.357(13) no
C7 . C8 . 1.454(12) yes
C7 . C9 . 2.441(13) yes
C7 . C10 . 2.874(11) yes
C7 . C11 . 2.487(13) yes
C7 . C12 . 2.590(13) yes
C7 . C13 . 3.089(12) yes
C7 . C14 . 3.134(14) yes
C7 . H10 . 3.336(13) no
C7 . H12 . 3.294(13) no
C7 . H13 . 3.323(13) no
C7 . H13 2_556 3.246(11) no
C7 . H17 . 3.067(12) no
C7 . H23 2_556 3.119(13) no
C7 . H55 . 3.380(14) no
C7 . H56 . 2.837(14) no
C7 . H59 . 2.789(12) no
C7 . H60 . 3.313(13) no
C8 . C9 . 1.386(13) yes
C8 . C10 . 2.468(13) yes
C8 . C11 . 2.821(14) yes
C8 . C12 . 1.546(13) yes
C8 . C13 . 2.530(12) yes
C8 . C14 . 2.529(15) yes
C8 . C15 . 2.549(14) yes
C8 . H11 . 3.317(13) no
C8 . H12 . 2.013(13) no
C8 . H23 2_556 2.825(12) no
C8 . H52 . 2.712(14) no
C8 . H53 . 3.370(15) no
C8 . H54 . 2.729(15) no
C8 . H55 . 2.695(14) no
C8 . H56 . 2.707(15) no
C8 . H57 . 3.350(15) no
C8 . H58 . 3.350(13) no
C8 . H59 . 2.710(13) no
C8 . H60 . 2.699(12) no
C8 . H61 . 3.539(16) no
C8 . H62 . 3.363(16) no
C9 . C10 . 1.404(13) yes
C9 . C11 . 2.364(14) yes
C9 . C12 . 2.569(14) yes
C9 . C14 . 3.596(16) yes
C9 . C15 . 2.847(16) yes
C9 . H10 . 3.227(15) no
C9 . H11 . 2.063(13) no
C9 . H12 . 0.95(7) no
C9 . H22 2_556 3.575(14) no
C9 . H23 2_556 2.791(12) no
C9 . H50 1_546 3.373(16) no
C9 . H52 . 2.707(15) no
C9 . H54 . 2.767(15) no
C9 . H55 . 3.496(16) no
C9 . H60 . 3.557(13) no
C9 . H61 . 3.094(16) no
C9 . H62 . 3.403(16) no
C10 . C11 . 1.357(13) yes
C10 . H10 . 2.000(13) no
C10 . H11 . 0.95(6) no
C10 . H12 . 2.030(13) no
C10 . H22 2_556 3.105(13) no
C10 . H23 2_556 3.055(13) no
C10 . H30 2_556 3.315(14) no
C10 . H61 . 3.124(16) no
C11 . H4 . 3.234(14) no
C11 . H10 . 0.95(4) no
C11 . H11 . 2.017(13) no
C11 . H12 . 3.211(15) no
C11 . H13 . 2.565(14) no
C11 . H23 2_556 3.314(14) no
C11 . H61 . 3.504(18) no
C12 . C13 . 1.526(12) yes
C12 . C14 . 1.537(14) yes
C12 . C15 . 1.555(14) yes
C12 . H12 . 2.696(14) no
C12 . H52 . 2.069(14) no
C12 . H53 . 2.083(14) no
C12 . H54 . 2.073(16) no
C12 . H55 . 2.062(14) no
C12 . H56 . 2.053(15) no
C12 . H57 . 2.063(14) no
C12 . H58 . 2.052(12) no
C12 . H59 . 2.046(12) no
C12 . H60 . 2.049(13) no
C13 . C14 . 2.494(15) yes
C13 . C15 . 2.484(14) yes
C13 . H17 . 3.334(14) no
C13 . H52 . 3.306(15) no
C13 . H53 . 2.661(15) no
C13 . H54 . 2.655(15) no
C13 . H55 . 3.318(15) no
C13 . H56 . 2.664(16) no
C13 . H56 2_656 3.502(15) no
C13 . H57 . 2.667(15) no
C13 . H57 2_656 3.258(16) no
C13 . H58 . 0.95(4) no
C13 . H58 2_656 3.50(2) no
C13 . H59 . 0.95(6) no
C13 . H60 . 0.95(4) no
C13 . H62 . 3.269(17) no
C14 . C15 . 2.514(18) yes
C14 . H23 2_556 3.422(17) no
C14 . H37 2_556 3.488(15) no
C14 . H52 . 2.695(18) no
C14 . H53 . 2.680(18) no
C14 . H54 . 3.334(19) no
C14 . H55 . 0.95(7) no
C14 . H56 . 0.95(7) no
C14 . H57 . 0.95(4) no
C14 . H58 . 2.665(15) no
C14 . H58 2_656 3.262(16) no
C14 . H59 . 2.666(14) no
C14 . H59 2_656 3.502(15) no
C14 . H60 . 3.318(15) no
C15 . H9 1_546 3.051(14) no
C15 . H12 . 2.420(16) no
C15 . H50 1_546 3.586(17) no
C15 . H52 . 0.95(7) no
C15 . H53 . 0.95(4) no
C15 . H54 . 0.95(4) no
C15 . H55 . 2.707(19) no
C15 . H56 . 3.335(18) no
C15 . H57 . 2.667(18) no
C15 . H58 . 2.636(15) no
C15 . H59 . 3.313(15) no
C15 . H60 . 2.661(15) no
C16 . C17 . 1.396(11) yes
C16 . C18 . 2.496(11) yes
C16 . C22 . 2.341(12) yes
C16 . C28 . 3.486(12) yes
C16 . C29 . 3.385(13) yes
C16 . H7 . 2.468(12) no
C16 . H14 . 0.95(3) no
C16 . H14 2_565 3.531(16) no
C16 . H21 . 2.736(13) no
C16 . H22 . 2.524(13) no
C17 . C18 . 1.418(11) yes
C17 . C19 . 2.460(12) yes
C17 . C20 . 2.799(13) yes
C17 . C21 . 2.423(13) yes
C17 . C22 . 1.396(13) yes
C17 . C28 . 3.462(13) yes
C17 . H7 . 2.037(12) no
C17 . H8 . 3.279(13) no
C17 . H14 . 2.000(11) no
C17 . H14 2_565 3.507(12) no
C17 . H21 2_565 3.554(14) no
C18 . C19 . 1.470(11) yes
C18 . C20 . 2.480(12) yes
C18 . C21 . 2.845(12) yes
C18 . C22 . 2.448(12) yes
C18 . C23 . 2.612(12) yes
C18 . C24 . 3.116(13) yes
C18 . C25 . 3.115(14) yes
C18 . H7 . 3.299(12) no
C18 . H9 . 3.336(12) no
C18 . H14 . 3.306(11) no
C18 . H19 . 3.590(13) no
C18 . H43 . 2.807(12) no
C18 . H44 . 3.351(13) no
C18 . H47 . 3.357(15) no
C18 . H48 . 2.788(14) no
C19 . C20 . 1.40(1) yes
C19 . C21 . 2.426(11) yes
C19 . C22 . 2.803(12) yes
C19 . C23 . 1.533(11) yes
C19 . C24 . 2.523(13) yes
C19 . C25 . 2.504(14) yes
C19 . C26 . 2.575(12) yes
C19 . H8 . 3.279(12) no
C19 . H9 . 2.04(1) no
C19 . H43 . 2.696(13) no
C19 . H44 . 2.694(13) no
C19 . H45 . 3.344(13) no
C19 . H46 . 3.332(14) no
C19 . H47 . 2.678(14) no
C19 . H48 . 2.662(15) no
C19 . H49 . 2.774(12) no
C19 . H50 . 2.750(12) no
C19 . H51 . 3.381(12) no
C20 . C21 . 1.377(12) yes
C20 . C22 . 2.392(12) yes
C20 . C23 . 2.542(12) yes
C20 . C25 . 3.574(15) yes
C20 . C26 . 2.841(14) yes
C20 . C32 2_665 3.573(13) yes
C20 . H2 2_665 2.976(13) no
C20 . H7 . 3.245(13) no
C20 . H8 . 2.024(11) no
C20 . H9 . 0.95(7) no
C20 . H12 1_564 3.198(13) no
C20 . H21 2_565 3.350(12) no
C20 . H44 . 3.542(13) no
C20 . H47 . 3.476(15) no
C20 . H49 . 2.769(13) no
C20 . H50 . 2.720(14) no
C20 . H52 1_564 3.032(15) no
C21 . C22 . 1.384(11) yes
C21 . C33 . 3.578(14) yes
C21 . H2 2_665 3.032(13) no
C21 . H7 . 2.028(12) no
C21 . H8 . 0.95(6) no
C21 . H9 . 2.024(12) no
C21 . H21 2_565 2.700(13) no
C21 . H37 2_565 3.413(12) no
C21 . H38 2_565 3.554(12) no
C21 . H39 2_565 3.541(12) no
C21 . H52 1_564 3.288(15) no
C22 . C28 . 3.497(13) yes
C22 . C32 . 3.507(14) yes
C22 . C33 . 3.343(13) yes
C22 . H7 . 0.95(3) no
C22 . H8 . 2.035(12) no
C22 . H9 . 3.249(13) no
C22 . H14 . 2.414(12) no
C22 . H21 2_565 2.820(13) no
C22 . H39 2_565 3.575(13) no
C23 . C24 . 1.538(13) yes
C23 . C25 . 1.552(15) yes
C23 . C26 . 1.559(12) yes
C23 . H9 . 2.669(12) no
C23 . H43 . 2.064(13) no
C23 . H44 . 2.049(15) no
C23 . H45 . 2.067(12) no
C23 . H46 . 2.081(14) no
C23 . H47 . 2.077(15) no
C23 . H48 . 2.060(15) no
C23 . H49 . 2.077(13) no
C23 . H50 . 2.080(12) no
C23 . H51 . 2.079(12) no
C24 . C25 . 2.511(18) yes
C24 . C26 . 2.525(16) yes
C24 . H4 2_566 3.013(14) no
C24 . H5 2_566 3.408(15) no
C24 . H19 . 3.279(15) no
C24 . H43 . 0.95(8) no
C24 . H44 . 0.95(7) no
C24 . H45 . 0.95(3) no
C24 . H46 . 2.689(18) no
C24 . H47 . 3.336(18) no
C24 . H48 . 2.669(18) no
C24 . H49 . 2.707(16) no
C24 . H50 . 3.345(16) no
C24 . H51 . 2.691(16) no
C25 . C26 . 2.503(17) yes
C25 . H29 2_565 3.260(16) no
C25 . H43 . 2.684(18) no
C25 . H44 . 3.329(18) no
C25 . H45 . 2.691(17) no
C25 . H46 . 0.95(3) no
C25 . H46 2_575 3.26(2) no
C25 . H47 . 0.95(6) no
C25 . H47 2_575 3.58(2) no
C25 . H48 . 0.95(8) no
C25 . H49 . 3.331(17) no
C25 . H50 . 2.679(18) no
C25 . H51 . 2.659(16) no
C25 . H61 2_566 3.48(2) no
C25 . H63 2_566 3.56(2) no
C26 . H9 . 2.411(14) no
C26 . H12 1_564 3.440(15) no
C26 . H26 1_565 3.270(14) no
C26 . H32 1_565 3.577(16) no
C26 . H43 . 3.350(16) no
C26 . H44 . 2.710(16) no
C26 . H45 . 2.674(15) no
C26 . H46 . 2.662(17) no
C26 . H47 . 2.689(17) no
C26 . H48 . 3.326(17) no
C26 . H49 . 0.95(6) no
C26 . H50 . 0.95(5) no
C26 . H51 . 0.95(3) no
C27 . C28 . 1.387(12) yes
C27 . C29 . 2.523(12) yes
C27 . C33 . 2.326(12) yes
C27 . H3 . 2.431(11) no
C27 . H15 . 0.95(4) no
C27 . H17 . 3.134(13) no
C27 . H18 . 2.507(12) no
C27 . H19 . 3.021(12) no
C27 . H35 1_655 3.545(13) no
C27 . H36 1_655 3.366(13) no
C27 . H57 2_656 3.455(14) no
C28 . C29 . 1.428(11) yes
C28 . C30 . 2.483(12) yes
C28 . C31 . 2.805(14) yes
C28 . C32 . 2.454(14) yes
C28 . C33 . 1.400(12) yes
C28 . H2 . 3.311(14) no
C28 . H3 . 2.028(11) no
C28 . H7 . 3.514(13) no
C28 . H14 . 3.553(12) no
C28 . H15 . 2.006(11) no
C28 . H53 2_656 2.941(15) no
C29 . C30 . 1.474(12) yes
C29 . C31 . 2.453(12) yes
C29 . C32 . 2.857(12) yes
C29 . C33 . 2.443(11) yes
C29 . C34 . 2.610(12) yes
C29 . C35 . 3.124(13) yes
C29 . C36 . 3.092(13) yes
C29 . H1 . 3.305(13) no
C29 . H3 . 3.291(11) no
C29 . H7 . 3.470(13) no
C29 . H14 . 3.111(12) no
C29 . H15 . 3.335(12) no
C29 . H22 . 3.560(14) no
C29 . H28 . 3.373(13) no
C29 . H30 . 2.803(12) no
C29 . H31 . 2.764(13) no
C29 . H33 . 3.325(14) no
C29 . H53 2_656 3.032(14) no
C30 . C31 . 1.369(11) yes
C30 . C32 . 2.435(12) yes
C30 . C33 . 2.802(12) yes
C30 . C34 . 1.551(12) yes
C30 . C35 . 2.522(12) yes
C30 . C36 . 2.525(13) yes
C30 . C37 . 2.525(13) yes
C30 . H1 . 1.995(12) no
C30 . H2 . 3.285(13) no
C30 . H7 . 3.339(14) no
C30 . H14 . 3.554(13) no
C30 . H25 . 2.703(13) no
C30 . H26 . 3.352(13) no
C30 . H27 . 2.678(13) no
C30 . H28 . 2.681(13) no
C30 . H29 . 3.351(12) no
C30 . H30 . 2.686(13) no
C30 . H31 . 2.687(13) no
C30 . H32 . 3.354(13) no
C30 . H33 . 2.686(14) no
C30 . H53 2_656 3.191(14) no
C31 . C32 . 1.399(12) yes
C31 . C33 . 2.394(13) yes
C31 . C34 . 2.550(13) yes
C31 . C35 . 3.585(13) yes
C31 . C36 . 3.590(13) yes
C31 . C37 . 2.830(14) yes
C31 . H1 . 0.95(4) no
C31 . H2 . 2.055(12) no
C31 . H3 . 3.254(13) no
C31 . H7 . 3.234(13) no
C31 . H9 2_665 3.552(13) no
C31 . H25 . 2.734(14) no
C31 . H27 . 2.697(14) no
C31 . H28 . 3.484(13) no
C31 . H33 . 3.492(14) no
C31 . H38 2_565 3.351(14) no
C31 . H49 2_665 3.524(15) no
C31 . H53 2_656 3.278(15) no
C32 . C33 . 1.397(12) yes
C32 . H1 . 2.038(13) no
C32 . H2 . 0.95(8) no
C32 . H2 2_665 3.292(19) no
C32 . H3 . 2.038(13) no
C32 . H3 2_665 3.586(13) no
C32 . H7 . 3.290(14) no
C32 . H8 . 3.504(14) no
C32 . H8 2_665 3.327(13) no
C32 . H9 2_665 3.104(13) no
C32 . H38 2_565 3.440(14) no
C32 . H52 2_656 3.327(15) no
C32 . H53 2_656 3.229(15) no
C33 . H1 . 3.253(13) no
C33 . H2 . 2.057(12) no
C33 . H2 2_665 3.272(13) no
C33 . H3 . 0.95(3) no
C33 . H7 . 3.413(13) no
C33 . H8 2_665 3.482(12) no
C33 . H15 . 2.408(12) no
C33 . H52 2_656 3.379(15) no
C33 . H53 2_656 3.035(15) no
C34 . C35 . 1.527(13) yes
C34 . C36 . 1.551(14) yes
C34 . C37 . 1.500(13) yes
C34 . H1 . 2.664(14) no
C34 . H25 . 2.024(13) no
C34 . H26 . 2.040(13) no
C34 . H27 . 2.013(14) no
C34 . H28 . 2.037(15) no
C34 . H29 . 2.063(13) no
C34 . H30 . 2.049(14) no
C34 . H31 . 2.067(14) no
C34 . H32 . 2.083(13) no
C34 . H33 . 2.065(16) no
C35 . C36 . 2.521(17) yes
C35 . C37 . 2.451(14) yes
C35 . H11 2_556 3.127(14) no
C35 . H14 . 3.346(14) no
C35 . H22 . 3.381(16) no
C35 . H25 . 3.279(15) no
C35 . H26 . 2.620(14) no
C35 . H27 . 2.623(14) no
C35 . H28 . 0.95(9) no
C35 . H29 . 0.95(3) no
C35 . H30 . 0.95(5) no
C35 . H31 . 2.701(18) no
C35 . H32 . 2.708(17) no
C35 . H33 . 3.334(18) no
C35 . H47 2_565 3.217(15) no
C35 . H48 2_565 3.582(17) no
C35 . H51 1_545 3.510(15) no
C36 . C37 . 2.471(15) yes
C36 . H25 . 2.628(15) no
C36 . H26 . 2.662(16) no
C36 . H27 . 3.294(16) no
C36 . H28 . 3.335(18) no
C36 . H29 . 2.708(17) no
C36 . H30 . 2.700(17) no
C36 . H31 . 0.95(5) no
C36 . H32 . 0.95(3) no
C36 . H33 . 0.95(4) no
C37 . H1 . 2.407(14) no
C37 . H25 . 0.95(4) no
C37 . H25 2_655 3.38(2) no
C37 . H26 . 0.95(3) no
C37 . H27 . 0.95(8) no
C37 . H28 . 2.626(16) no
C37 . H29 . 2.628(14) no
C37 . H30 . 3.275(14) no
C37 . H31 . 3.289(15) no
C37 . H32 . 2.649(15) no
C37 . H33 . 2.653(17) no
C37 . H51 1_545 3.475(14) no
C38 . C39 . 1.460(12) yes
C38 . C40 . 2.546(13) yes
C38 . C44 . 2.416(13) yes
C38 . H4 . 2.533(12) no
C38 . H16 . 0.95(5) no
C38 . H16 2_566 3.358(16) no
C38 . H17 . 2.988(13) no
C38 . H19 . 3.043(13) no
C38 . H20 . 2.401(12) no
C38 . H20 2_566 3.042(12) no
C38 . H24 . 3.452(12) no
C38 . H64 2_566 3.46(7) no
C39 . C40 . 1.456(12) yes
C39 . C41 . 2.484(13) yes
C39 . C42 . 2.770(14) yes
C39 . C43 . 2.410(13) yes
C39 . C44 . 1.365(12) yes
C39 . H4 . 2.000(12) no
C39 . H5 . 3.264(13) no
C39 . H13 . 3.283(12) no
C39 . H16 . 2.065(12) no
C39 . H20 2_566 2.942(12) no
C39 . H24 . 2.945(13) no
C39 . H64 2_566 3.44(7) no
C40 . C41 . 1.473(11) yes
C40 . C42 . 2.450(14) yes
C40 . C43 . 2.862(12) yes
C40 . C44 . 2.453(12) yes
C40 . C45 . 2.590(13) yes
C40 . C46 . 3.108(13) yes
C40 . C47 . 3.105(14) yes
C40 . H4 . 3.303(13) no
C40 . H6 . 3.304(14) no
C40 . H16 . 3.353(13) no
C40 . H20 2_566 3.461(12) no
C40 . H24 . 2.601(12) no
C40 . H37 . 3.372(13) no
C40 . H39 . 2.790(12) no
C40 . H40 . 2.783(13) no
C40 . H42 . 3.386(14) no
C40 . H64 2_566 2.79(7) no
C41 . C42 . 1.377(13) yes
C41 . C43 . 2.447(13) yes
C41 . C44 . 2.804(14) yes
C41 . C45 . 1.546(13) yes
C41 . C46 . 2.556(12) yes
C41 . C47 . 2.513(14) yes
C41 . C48 . 2.531(13) yes
C41 . H5 . 3.297(13) no
C41 . H6 . 2.005(13) no
C41 . H24 . 3.219(14) no
C41 . H34 . 2.699(14) no
C41 . H35 . 3.351(14) no
C41 . H36 . 2.709(13) no
C41 . H37 . 2.744(12) no
C41 . H38 . 3.370(13) no
C41 . H39 . 2.725(12) no
C41 . H40 . 2.680(13) no
C41 . H41 . 3.333(14) no
C41 . H42 . 2.694(14) no
C42 . C43 . 1.395(14) yes
C42 . C44 . 2.372(15) yes
C42 . C45 . 2.574(15) yes
C42 . C48 . 2.862(16) yes
C42 . H4 . 3.230(15) no
C42 . H5 . 2.054(14) no
C42 . H6 . 0.95(3) no
C42 . H34 . 2.742(16) no
C42 . H34 2_466 3.038(15) no
C42 . H36 . 2.766(15) no
C42 . H37 . 3.570(14) no
C42 . H42 . 3.521(15) no
C42 . H42 2_466 3.366(16) no
C43 . C44 . 1.377(12) yes
C43 . H4 . 2.013(14) no
C43 . H5 . 0.95(8) no
C43 . H6 . 2.026(14) no
C43 . H10 . 3.510(15) no
C43 . H13 . 3.523(14) no
C43 . H34 2_466 3.267(15) no
C43 . H42 2_466 3.582(15) no
C43 . H45 2_566 3.396(15) no
C44 . H4 . 0.95(8) no
C44 . H5 . 2.038(12) no
C44 . H6 . 3.226(15) no
C44 . H10 . 3.244(14) no
C44 . H13 . 3.166(12) no
C44 . H16 . 2.558(13) no
C44 . H19 2_566 3.567(12) no
C44 . H20 2_566 3.252(12) no
C44 . H43 2_566 3.375(14) no
C44 . H45 2_566 3.272(14) no
C45 . C46 . 1.553(13) yes
C45 . C47 . 1.524(13) yes
C45 . C48 . 1.525(13) yes
C45 . H6 . 2.707(16) no
C45 . H34 . 2.047(14) no
C45 . H35 . 2.053(13) no
C45 . H36 . 2.044(13) no
C45 . H37 . 2.073(12) no
C45 . H38 . 2.074(13) no
C45 . H39 . 2.071(13) no
C45 . H40 . 2.052(13) no
C45 . H41 . 2.046(13) no
C45 . H42 . 2.045(13) no
C46 . C47 . 2.507(13) yes
C46 . C48 . 2.474(14) yes
C46 . H3 1_455 3.508(13) no
C46 . H7 2_565 3.522(13) no
C46 . H8 2_565 2.904(12) no
C46 . H24 . 3.389(14) no
C46 . H34 . 3.306(14) no
C46 . H35 . 2.636(14) no
C46 . H36 . 2.637(14) no
C46 . H37 . 0.95(4) no
C46 . H38 . 0.95(8) no
C46 . H39 . 0.95(4) no
C46 . H40 . 2.707(13) no
C46 . H41 . 2.649(14) no
C46 . H42 . 3.330(14) no
C46 . H55 2_556 3.531(15) no
C47 . C48 . 2.477(14) yes
C47 . H27 2_565 3.482(16) no
C47 . H34 . 2.662(15) no
C47 . H35 . 2.641(14) no
C47 . H36 . 3.299(14) no
C47 . H37 . 3.327(14) no
C47 . H38 . 2.666(13) no
C47 . H39 . 2.699(14) no
C47 . H40 . 0.95(4) no
C47 . H41 . 0.95(8) no
C47 . H42 . 0.95(4) no
C47 . H64 2_566 3.49(7) no
C48 . H6 . 2.454(16) no
C48 . H15 1_455 3.003(13) no
C48 . H18 1_455 3.180(15) no
C48 . H34 . 0.95(4) no
C48 . H35 . 0.95(8) no
C48 . H36 . 0.95(4) no
C48 . H37 . 2.644(14) no
C48 . H38 . 2.643(14) no
C48 . H39 . 3.301(14) no
C48 . H40 . 3.304(14) no
C48 . H41 . 2.645(15) no
C48 . H42 . 2.646(14) no
C49 . H16 . 3.37(2) no
C49 . H17 . 3.414(18) no
C49 . H40 2_566 3.213(18) no
C49 . H48 2_566 3.25(2) no
C49 . H60 . 3.336(17) no
C49 . H61 . 0.95(6) no
C49 . H62 . 0.95(7) no
C49 . H63 . 0.95(3) no
C49 . H64 . 1.74(7) no

loop_
_geom_torsion_atom_site_label_1
_geom_torsion_site_symmetry_1
_geom_torsion_atom_site_label_2
_geom_torsion_site_symmetry_2
_geom_torsion_atom_site_label_3
_geom_torsion_site_symmetry_3
_geom_torsion_atom_site_label_4
_geom_torsion_site_symmetry_4
_geom_torsion
_geom_torsion_publ_flag
O3 . Zn1 . O1 . C7 . -160.1(6) yes
N1 . Zn1 . O1 . C7 . -27.5(8) yes
N3 . Zn1 . O1 . C7 . 94.9(7) yes
O1 . Zn1 . O3 . C29 . -104.1(8) yes
N1 . Zn1 . O3 . C29 . 135.2(8) yes
N3 . Zn1 . O3 . C29 . 4.9(8) yes
O1 . Zn1 . N1 . C1 . -164.6(8) yes
O1 . Zn1 . N1 . C5 . 14.6(8) yes
O3 . Zn1 . N1 . C1 . -33.7(1) yes
O3 . Zn1 . N1 . C5 . 145.6(8) yes
N3 . Zn1 . N1 . C1 . 85.8(9) yes
N3 . Zn1 . N1 . C5 . -94.9(9) yes
O1 . Zn1 . N3 . C3 . -50.8(7) yes
O1 . Zn1 . N3 . C27 . 117.7(7) yes
O3 . Zn1 . N3 . C3 . -172.9(6) yes
O3 . Zn1 . N3 . C27 . -4.4(7) yes
N1 . Zn1 . N3 . C3 . 55.1(9) yes
N1 . Zn1 . N3 . C27 . -136.4(7) yes
O4 . Zn2 . O2 . C18 . -142.2(7) yes
N2 . Zn2 . O2 . C18 . -15.2(9) yes
N4 . Zn2 . O2 . C18 . 111.9(8) yes
O2 . Zn2 . O4 . C40 . -154.6(7) yes
N2 . Zn2 . O4 . C40 . 88.7(8) yes
N4 . Zn2 . O4 . C40 . -40.1(7) yes
O2 . Zn2 . N2 . C2 . -168.1(7) yes
O2 . Zn2 . N2 . C16 . 8.2(7) yes
O4 . Zn2 . N2 . C2 . -40.0(9) yes
O4 . Zn2 . N2 . C16 . 136.3(6) yes
N4 . Zn2 . N2 . C2 . 74.1(9) yes
N4 . Zn2 . N2 . C16 . -109.6(7) yes
O2 . Zn2 . N4 . C4 . -31.6(9) yes
O2 . Zn2 . N4 . C38 . 144.9(7) yes
O4 . Zn2 . N4 . C4 . -154.2(7) yes
O4 . Zn2 . N4 . C38 . 22.3(8) yes
N2 . Zn2 . N4 . C4 . 80.0(8) yes
N2 . Zn2 . N4 . C38 . -103.4(8) yes
Zn1 . O1 . C7 . C6 . 25.6(1) yes
Zn1 . O1 . C7 . C8 . -156.3(6) yes
Zn2 . O2 . C18 . C17 . 13.4(1) yes
Zn2 . O2 . C18 . C19 . -167.0(5) yes
Zn1 . O3 . C29 . C28 . -5.6(1) yes
Zn1 . O3 . C29 . C30 . 174.5(5) yes
Zn2 . O4 . C40 . C39 . 33.6(1) yes
Zn2 . O4 . C40 . C41 . -148.5(6) yes
Zn1 . N1 . C1 . C2 . 2.8(1) yes
C5 . N1 . C1 . C2 . -176.4(1) yes
Zn1 . N1 . C5 . C6 . 0.8(1) yes
C1 . N1 . C5 . C6 . -179.9(1) yes
Zn2 . N2 . C2 . C1 . -22.9(1) yes
C16 . N2 . C2 . C1 . 160.8(9) yes
Zn2 . N2 . C16 . C17 . 0.1(1) yes
C2 . N2 . C16 . C17 . 176.7(1) yes
Zn1 . N3 . C3 . C4 . -103.7(7) yes
C27 . N3 . C3 . C4 . 87.7(1) yes
Zn1 . N3 . C27 . C28 . 5.3(1) yes
C3 . N3 . C27 . C28 . 174.0(9) yes
Zn2 . N4 . C4 . C3 . -93.9(8) yes
C38 . N4 . C4 . C3 . 89.5(1) yes
Zn2 . N4 . C38 . C39 . 1.9(1) yes
C4 . N4 . C38 . C39 . 178.8(9) yes
N1 . C1 . C2 . N2 . -71.7(1) yes
N3 . C3 . C4 . N4 . 59.1(9) yes
N1 . C5 . C6 . C7 . -9.9(2) yes
N1 . C5 . C6 . C11 . 170.3(1) yes
C5 . C6 . C7 . O1 . -4.8(1) yes
C5 . C6 . C7 . C8 . 177.0(8) yes
C11 . C6 . C7 . O1 . 174.9(9) yes
C11 . C6 . C7 . C8 . -3.3(1) yes
C5 . C6 . C11 . C10 . -178.2(1) yes
C7 . C6 . C11 . C10 . 2.1(2) yes
O1 . C7 . C8 . C9 . -176.6(8) yes
O1 . C7 . C8 . C12 . 3.8(1) yes
C6 . C7 . C8 . C9 . 1.7(1) yes
C6 . C7 . C8 . C12 . -177.9(8) yes
C7 . C8 . C9 . C10 . 1.2(1) yes
C12 . C8 . C9 . C10 . -179.2(9) yes
C7 . C8 . C12 . C13 . 57.4(1) yes
C7 . C8 . C12 . C14 . -63.3(1) yes
C7 . C8 . C12 . C15 . 176.4(8) yes
C9 . C8 . C12 . C13 . -122.1(1) yes
C9 . C8 . C12 . C14 . 117.1(1) yes
C9 . C8 . C12 . C15 . -3.1(1) yes
C8 . C9 . C10 . C11 . -2.6(2) yes
C9 . C10 . C11 . C6 . 0.9(2) yes
N2 . C16 . C17 . C18 . -6.2(2) yes
N2 . C16 . C17 . C22 . 173.2(8) yes
C16 . C17 . C18 . O2 . -1.2(2) yes
C16 . C17 . C18 . C19 . 179.2(8) yes
C22 . C17 . C18 . O2 . 179.4(9) yes
C22 . C17 . C18 . C19 . -0.2(1) yes
C16 . C17 . C22 . C21 . -179.1(9) yes
C18 . C17 . C22 . C21 . 0.3(1) yes
O2 . C18 . C19 . C20 . 179.7(8) yes
O2 . C18 . C19 . C23 . -0.8(1) yes
C17 . C18 . C19 . C20 . -0.7(1) yes
C17 . C18 . C19 . C23 . 178.9(8) yes
C18 . C19 . C20 . C21 . 1.4(1) yes
C23 . C19 . C20 . C21 . -178.2(9) yes
C18 . C19 . C23 . C24 . 57.8(1) yes
C18 . C19 . C23 . C25 . -61.2(1) yes
C18 . C19 . C23 . C26 . -179.7(8) yes
C20 . C19 . C23 . C24 . -122.7(1) yes
C20 . C19 . C23 . C25 . 118.3(1) yes
C20 . C19 . C23 . C26 . -0.2(1) yes
C19 . C20 . C21 . C22 . -1.2(1) yes
C20 . C21 . C22 . C17 . 0.4(1) yes
N3 . C27 . C28 . C29 . -5.3(2) yes
N3 . C27 . C28 . C33 . 178.3(8) yes
C27 . C28 . C29 . O3 . 5.1(1) yes
C27 . C28 . C29 . C30 . -175.1(9) yes
C33 . C28 . C29 . O3 . -178.7(8) yes
C33 . C28 . C29 . C30 . 1.2(1) yes
C27 . C28 . C33 . C32 . 176.6(9) yes
C29 . C28 . C33 . C32 . -0.2(1) yes
O3 . C29 . C30 . C31 . 178.2(8) yes
O3 . C29 . C30 . C34 . -3.0(1) yes
C28 . C29 . C30 . C31 . -1.7(1) yes
C28 . C29 . C30 . C34 . 177.1(9) yes
C29 . C30 . C31 . C32 . 1.1(1) yes
C34 . C30 . C31 . C32 . -177.6(9) yes
C29 . C30 . C34 . C35 . 61.6(1) yes
C29 . C30 . C34 . C36 . -59.0(1) yes
C29 . C30 . C34 . C37 . -178.3(9) yes
C31 . C30 . C34 . C35 . -119.6(1) yes
C31 . C30 . C34 . C36 . 119.8(1) yes
C31 . C30 . C34 . C37 . 0.4(1) yes
C30 . C31 . C32 . C33 . -0.1(2) yes
C31 . C32 . C33 . C28 . -0.4(1) yes
N4 . C38 . C39 . C40 . -19.9(1) yes
N4 . C38 . C39 . C44 . 161.8(9) yes
C38 . C39 . C40 . O4 . 0.2(1) yes
C38 . C39 . C40 . C41 . -177.8(8) yes
C44 . C39 . C40 . O4 . 178.4(9) yes
C44 . C39 . C40 . C41 . 0.4(1) yes
C38 . C39 . C44 . C43 . -179.0(9) yes
C40 . C39 . C44 . C43 . 2.8(2) yes
O4 . C40 . C41 . C42 . 178.3(8) yes
O4 . C40 . C41 . C45 . 0.5(1) yes
C39 . C40 . C41 . C42 . -3.7(1) yes
C39 . C40 . C41 . C45 . 178.5(9) yes
C40 . C41 . C42 . C43 . 4.3(2) yes
C45 . C41 . C42 . C43 . -178.0(1) yes
C40 . C41 . C45 . C46 . 58.3(1) yes
C40 . C41 . C45 . C47 . -62.6(1) yes
C40 . C41 . C45 . C48 . 177.3(8) yes
C42 . C41 . C45 . C46 . -119.3(1) yes
C42 . C41 . C45 . C47 . 119.8(1) yes
C42 . C41 . C45 . C48 . -0.4(2) yes
C41 . C42 . C43 . C44 . -1.3(2) yes
C42 . C43 . C44 . C39 . -2.4(2) yes
